data_7104183
loop_
_publ_author_name
'Fang, Zhen'
'Zhang, Xinhai'
'Hing Lai, Yee'
'Liu, Bin'

_publ_section_title
;
 Bridged triphenylamine based molecules with large two-photon
 absorption cross sections in organic and aqueous media.
;
_journal_issue 8
_journal_name_full 'Chemical communications (Cambridge, England)'
_journal_page_first 920
_journal_page_last 922
_journal_paper_doi 10.1039/b812649f
_journal_volume 34
_journal_year 2009
_chemical_formula_sum 'C27 H27 N'
_chemical_formula_weight 365.50
_chemical_name_systematic
;
?
;
_space_group_IT_number 14
_symmetry_cell_setting monoclinic
_symmetry_space_group_name_Hall '-P 2ybc'
_symmetry_space_group_name_H-M 'P 1 21/c 1'
_atom_sites_solution_hydrogens geom
_atom_sites_solution_primary direct
_atom_sites_solution_secondary difmap
_audit_creation_method SHELXL-97
_cell_angle_alpha 90.00
_cell_angle_beta 90.0680(10)
_cell_angle_gamma 90.00
_cell_formula_units_Z 8
_cell_length_a 9.8160(5)
_cell_length_b 18.6778(9)
_cell_length_c 21.7184(10)
_cell_measurement_reflns_used 2548
_cell_measurement_temperature 223(2)
_cell_measurement_theta_max 22.23
_cell_measurement_theta_min 2.17
_cell_volume 3981.9(3)
_computing_cell_refinement 'Bruker SMART'
_computing_data_collection 'Bruker SMART'
_computing_data_reduction 'Bruker SAINT'
_computing_molecular_graphics 'Bruker SHELXTL'
_computing_publication_material 'Bruker SHELXTL'
_computing_structure_refinement 'SHELXL-97 (Sheldrick, 1997)'
_computing_structure_solution 'SHELXS-97 (Sheldrick, 1990)'
_diffrn_ambient_temperature 223(2)
_diffrn_measured_fraction_theta_full 0.999
_diffrn_measured_fraction_theta_max 0.999
_diffrn_measurement_device_type 'CCD area detector'
_diffrn_measurement_method 'phi and omega scans'
_diffrn_radiation_monochromator graphite
_diffrn_radiation_source 'fine-focus sealed tube'
_diffrn_radiation_type MoK\a
_diffrn_radiation_wavelength 0.71073
_diffrn_reflns_av_R_equivalents 0.0555
_diffrn_reflns_av_sigmaI/netI 0.0535
_diffrn_reflns_limit_h_max 11
_diffrn_reflns_limit_h_min -11
_diffrn_reflns_limit_k_max 12
_diffrn_reflns_limit_k_min -22
_diffrn_reflns_limit_l_max 25
_diffrn_reflns_limit_l_min -25
_diffrn_reflns_number 22962
_diffrn_reflns_theta_full 25.00
_diffrn_reflns_theta_max 25.00
_diffrn_reflns_theta_min 1.44
_exptl_absorpt_coefficient_mu 0.070
_exptl_absorpt_correction_T_max 0.9944
_exptl_absorpt_correction_T_min 0.9835
_exptl_absorpt_correction_type multi-scan
_exptl_absorpt_process_details 'Semi-empirical from equivalents'
_exptl_crystal_colour Colourless
_exptl_crystal_density_diffrn 1.219
_exptl_crystal_density_meas 1.219
_exptl_crystal_density_method 'not measured'
_exptl_crystal_description Block
_exptl_crystal_F_000 1568
_exptl_crystal_size_max 0.24
_exptl_crystal_size_mid 0.20
_exptl_crystal_size_min 0.08
_refine_diff_density_max 0.395
_refine_diff_density_min -0.263
_refine_diff_density_rms 0.068
_refine_ls_extinction_method none
_refine_ls_goodness_of_fit_ref 1.105
_refine_ls_hydrogen_treatment constr
_refine_ls_matrix_type full
_refine_ls_number_parameters 517
_refine_ls_number_reflns 7020
_refine_ls_number_restraints 0
_refine_ls_restrained_S_all 1.105
_refine_ls_R_factor_all 0.1472
_refine_ls_R_factor_gt 0.1234
_refine_ls_shift/su_max 0.000
_refine_ls_shift/su_mean 0.000
_refine_ls_structure_factor_coef Fsqd
_refine_ls_weighting_details 'calc w=1/[\s^2^(Fo^2^)+(0.0761P)^2^+16.1873P] where P=(Fo^2^+2Fc^2^)/3'
_refine_ls_weighting_scheme calc
_refine_ls_wR_factor_gt 0.2945
_refine_ls_wR_factor_ref 0.3063
_reflns_number_gt 5329
_reflns_number_total 7020
_reflns_threshold_expression >2sigma(I)
_cod_data_source_file b812649f.txt
_cod_data_source_block 6378
_cod_depositor_comments
;
The following automatic conversions were performed:
'_symmetry_cell_setting' value 'Monoclinic' changed to 'monoclinic'
according to '/home/saulius/struct/CIF-dictionaries/cif_core.dic'
dictionary named 'cif_core.dic' version 2.4.1 from
2010-06-29.

'_exptl_absorpt_correction_type' value 'Multi-scan' changed
to 'multi-scan' according to
'/home/saulius/struct/CIF-dictionaries/cif_core.dic' dictionary named
'cif_core.dic' version 2.4.1 from 2010-06-29.

Automatic conversion script
Id: cif_fix_enum 1527 2010-12-29 10:47:43Z saulius 
;
_cod_original_sg_symbol_H-M P2(1)/c
_cod_database_code 7104183

loop_
_symmetry_equiv_pos_as_xyz
'x, y, z'
'-x, y+1/2, -z+1/2'
'-x, -y, -z'
'x, -y-1/2, z-1/2'

loop_
_atom_site_label
_atom_site_type_symbol
_atom_site_fract_x
_atom_site_fract_y
_atom_site_fract_z
_atom_site_U_iso_or_equiv
_atom_site_adp_type
_atom_site_occupancy
_atom_site_symmetry_multiplicity
_atom_site_calc_flag
_atom_site_refinement_flags
_atom_site_disorder_assembly
_atom_site_disorder_group
N1 N 0.7348(4) 0.7484(2) 0.23866(18) 0.0343(10) Uani 1 1 d . . .
N2 N 0.2356(4) 0.7584(2) 0.00774(18) 0.0309(9) Uani 1 1 d . . .
C1 C 0.7401(5) 0.8253(3) 0.2460(2) 0.0344(11) Uani 1 1 d . . .
C2 C 0.6596(5) 0.8694(3) 0.2075(2) 0.0401(12) Uani 1 1 d . . .
C3 C 0.6729(7) 0.9424(3) 0.2118(3) 0.0555(16) Uani 1 1 d . . .
H3 H 0.6203 0.9719 0.1860 0.067 Uiso 1 1 calc R . .
C4 C 0.7601(8) 0.9731(3) 0.2526(3) 0.0654(19) Uani 1 1 d . . .
H4 H 0.7722 1.0230 0.2532 0.079 Uiso 1 1 calc R . .
C5 C 0.8304(7) 0.9302(3) 0.2928(3) 0.0555(16) Uani 1 1 d . . .
H5 H 0.8850 0.9515 0.3233 0.067 Uiso 1 1 calc R . .
C6 C 0.8228(5) 0.8565(3) 0.2897(2) 0.0370(12) Uani 1 1 d . . .
C7 C 0.9014(6) 0.8142(3) 0.3378(2) 0.0419(13) Uani 1 1 d . . .
C8 C 0.8918(5) 0.7350(3) 0.3255(2) 0.0390(12) Uani 1 1 d . . .
C9 C 0.9614(7) 0.6881(4) 0.3633(3) 0.0584(17) Uani 1 1 d . . .
H9 H 1.0120 0.7075 0.3961 0.070 Uiso 1 1 calc R . .
C10 C 0.9617(9) 0.6152(4) 0.3562(4) 0.080(2) Uani 1 1 d . . .
H10 H 1.0063 0.5851 0.3845 0.097 Uiso 1 1 calc R . .
C11 C 0.8935(8) 0.5877(3) 0.3057(4) 0.0665(19) Uani 1 1 d . . .
H11 H 0.8952 0.5380 0.2987 0.080 Uiso 1 1 calc R . .
C12 C 0.8235(6) 0.6307(3) 0.2655(3) 0.0515(15) Uani 1 1 d . . .
C13 C 0.8164(5) 0.7047(3) 0.2761(2) 0.0366(12) Uani 1 1 d . . .
C14 C 0.7516(6) 0.5964(3) 0.2111(3) 0.0542(16) Uani 1 1 d . . .
C15 C 0.7190(6) 0.6523(3) 0.1620(3) 0.0512(16) Uani 1 1 d . . .
C16 C 0.6950(8) 0.6333(5) 0.1011(4) 0.081(2) Uani 1 1 d . . .
H16 H 0.7180 0.5869 0.0879 0.097 Uiso 1 1 calc R . .
C17 C 0.6388(9) 0.6800(5) 0.0598(3) 0.080(3) Uani 1 1 d . . .
H17 H 0.6316 0.6677 0.0180 0.096 Uiso 1 1 calc R . .
C18 C 0.5929(7) 0.7456(4) 0.0805(3) 0.0652(19) Uani 1 1 d . . .
H18 H 0.5440 0.7755 0.0536 0.078 Uiso 1 1 calc R . .
C19 C 0.6175(6) 0.7680(3) 0.1403(2) 0.0480(15) Uani 1 1 d . . .
C20 C 0.6912(5) 0.7230(3) 0.1799(2) 0.0414(13) Uani 1 1 d . . .
C21 C 0.5547(6) 0.8355(3) 0.1658(3) 0.0490(15) Uani 1 1 d . . .
C22 C 0.8449(7) 0.8310(4) 0.4014(3) 0.0607(17) Uani 1 1 d . . .
H22A H 0.7497 0.8172 0.4032 0.091 Uiso 1 1 calc R . .
H22B H 0.8532 0.8819 0.4094 0.091 Uiso 1 1 calc R . .
H22C H 0.8958 0.8046 0.4322 0.091 Uiso 1 1 calc R . .
C23 C 1.0544(6) 0.8352(4) 0.3360(3) 0.0573(17) Uani 1 1 d . . .
H23A H 1.1023 0.8112 0.3693 0.086 Uiso 1 1 calc R . .
H23B H 1.0633 0.8866 0.3408 0.086 Uiso 1 1 calc R . .
H23C H 1.0933 0.8207 0.2969 0.086 Uiso 1 1 calc R . .
C24 C 0.8404(9) 0.5353(5) 0.1843(4) 0.098(3) Uani 1 1 d . . .
H24A H 0.9256 0.5549 0.1694 0.147 Uiso 1 1 calc R . .
H24B H 0.7922 0.5125 0.1506 0.147 Uiso 1 1 calc R . .
H24C H 0.8588 0.5003 0.2162 0.147 Uiso 1 1 calc R . .
C25 C 0.6146(8) 0.5649(4) 0.2341(4) 0.081(2) Uani 1 1 d . . .
H25A H 0.6321 0.5302 0.2664 0.122 Uiso 1 1 calc R . .
H25B H 0.5679 0.5417 0.2002 0.122 Uiso 1 1 calc R . .
H25C H 0.5581 0.6032 0.2502 0.122 Uiso 1 1 calc R . .
C26 C 0.4311(6) 0.8122(4) 0.2055(3) 0.071(2) Uani 1 1 d . . .
H26A H 0.3698 0.7833 0.1808 0.106 Uiso 1 1 calc R . .
H26B H 0.3834 0.8544 0.2201 0.106 Uiso 1 1 calc R . .
H26C H 0.4629 0.7844 0.2404 0.106 Uiso 1 1 calc R . .
C27 C 0.5016(8) 0.8870(4) 0.1159(3) 0.079(2) Uani 1 1 d . . .
H27A H 0.5780 0.9064 0.0930 0.118 Uiso 1 1 calc R . .
H27B H 0.4517 0.9258 0.1352 0.118 Uiso 1 1 calc R . .
H27C H 0.4417 0.8613 0.0880 0.118 Uiso 1 1 calc R . .
C28 C 0.2430(5) 0.8340(3) -0.0009(2) 0.0360(12) Uani 1 1 d . . .
C29 C 0.3290(6) 0.8649(3) -0.0443(2) 0.0404(13) Uani 1 1 d . . .
C30 C 0.3434(7) 0.9375(3) -0.0461(3) 0.0569(17) Uani 1 1 d . . .
H30 H 0.4039 0.9581 -0.0746 0.068 Uiso 1 1 calc R . .
C31 C 0.2697(8) 0.9817(3) -0.0065(3) 0.069(2) Uani 1 1 d . . .
H31 H 0.2822 1.0316 -0.0074 0.083 Uiso 1 1 calc R . .
C32 C 0.1797(7) 0.9519(3) 0.0334(3) 0.0579(17) Uani 1 1 d . . .
H32 H 0.1268 0.9818 0.0586 0.070 Uiso 1 1 calc R . .
C33 C 0.1639(5) 0.8785(3) 0.0378(3) 0.0410(13) Uani 1 1 d . . .
C34 C 0.0540(6) 0.8453(3) 0.0775(3) 0.0470(14) Uani 1 1 d . . .
C35 C 0.1122(5) 0.7765(3) 0.1039(2) 0.0433(13) Uani 1 1 d . . .
C36 C 0.0836(6) 0.7539(4) 0.1635(3) 0.0549(16) Uani 1 1 d . . .
H36 H 0.0372 0.7847 0.1905 0.066 Uiso 1 1 calc R . .
C37 C 0.1223(8) 0.6874(4) 0.1832(3) 0.069(2) Uani 1 1 d . . .
H37 H 0.1085 0.6737 0.2244 0.083 Uiso 1 1 calc R . .
C38 C 0.1822(7) 0.6404(4) 0.1418(3) 0.0639(18) Uani 1 1 d . . .
H38 H 0.2035 0.5938 0.1548 0.077 Uiso 1 1 calc R . .
C39 C 0.2115(5) 0.6607(3) 0.0815(3) 0.0440(13) Uani 1 1 d . . .
C40 C 0.1876(5) 0.7316(3) 0.0651(2) 0.0376(12) Uani 1 1 d . . .
C41 C 0.2521(6) 0.6049(3) 0.0342(3) 0.0501(15) Uani 1 1 d . . .
C42 C 0.3199(5) 0.6393(3) -0.0208(3) 0.0389(12) Uani 1 1 d . . .
C43 C 0.3863(7) 0.5957(3) -0.0626(3) 0.0590(17) Uani 1 1 d . . .
H43 H 0.3838 0.5458 -0.0566 0.071 Uiso 1 1 calc R . .
C44 C 0.4553(7) 0.6220(4) -0.1123(3) 0.0634(18) Uani 1 1 d . . .
H44 H 0.4985 0.5914 -0.1406 0.076 Uiso 1 1 calc R . .
C45 C 0.4589(7) 0.6951(3) -0.1191(3) 0.0550(16) Uani 1 1 d . . .
H45 H 0.5093 0.7145 -0.1519 0.066 Uiso 1 1 calc R . .
C46 C 0.3916(5) 0.7417(3) -0.0799(2) 0.0381(12) Uani 1 1 d . . .
C47 C 0.3155(5) 0.7129(3) -0.0311(2) 0.0355(12) Uani 1 1 d . . .
C48 C 0.4078(6) 0.8212(3) -0.0921(2) 0.0425(13) Uani 1 1 d . . .
C49 C 0.0058(8) 0.8969(4) 0.1287(3) 0.075(2) Uani 1 1 d . . .
H49A H -0.0688 0.8751 0.1512 0.112 Uiso 1 1 calc R . .
H49B H -0.0247 0.9414 0.1103 0.112 Uiso 1 1 calc R . .
H49C H 0.0807 0.9064 0.1567 0.112 Uiso 1 1 calc R . .
C50 C -0.0695(6) 0.8256(4) 0.0377(3) 0.0663(19) Uani 1 1 d . . .
H50A H -0.0422 0.7913 0.0066 0.099 Uiso 1 1 calc R . .
H50B H -0.1048 0.8683 0.0180 0.099 Uiso 1 1 calc R . .
H50C H -0.1396 0.8046 0.0635 0.099 Uiso 1 1 calc R . .
C51 C 0.1176(7) 0.5686(4) 0.0138(4) 0.075(2) Uani 1 1 d . . .
H51A H 0.0560 0.6045 -0.0026 0.113 Uiso 1 1 calc R . .
H51B H 0.0756 0.5454 0.0489 0.113 Uiso 1 1 calc R . .
H51C H 0.1368 0.5333 -0.0178 0.113 Uiso 1 1 calc R . .
C52 C 0.3436(9) 0.5469(4) 0.0628(4) 0.086(3) Uani 1 1 d . . .
H52A H 0.3596 0.5094 0.0328 0.128 Uiso 1 1 calc R . .
H52B H 0.2990 0.5268 0.0987 0.128 Uiso 1 1 calc R . .
H52C H 0.4299 0.5680 0.0749 0.128 Uiso 1 1 calc R . .
C53 C 0.5605(6) 0.8410(4) -0.0889(3) 0.0597(17) Uani 1 1 d . . .
H53A H 0.5970 0.8272 -0.0491 0.090 Uiso 1 1 calc R . .
H53B H 0.5709 0.8922 -0.0944 0.090 Uiso 1 1 calc R . .
H53C H 0.6094 0.8160 -0.1211 0.090 Uiso 1 1 calc R . .
C54 C 0.3493(8) 0.8401(4) -0.1557(3) 0.0654(19) Uani 1 1 d . . .
H54A H 0.3979 0.8136 -0.1872 0.098 Uiso 1 1 calc R . .
H54B H 0.3596 0.8910 -0.1629 0.098 Uiso 1 1 calc R . .
H54C H 0.2534 0.8275 -0.1570 0.098 Uiso 1 1 calc R . .

loop_
_atom_site_aniso_label
_atom_site_aniso_U_11
_atom_site_aniso_U_22
_atom_site_aniso_U_33
_atom_site_aniso_U_23
_atom_site_aniso_U_13
_atom_site_aniso_U_12
N1 0.034(2) 0.035(2) 0.034(2) -0.0001(18) -0.0019(18) -0.0098(19)
N2 0.033(2) 0.029(2) 0.031(2) 0.0031(17) 0.0024(17) -0.0017(17)
C1 0.031(3) 0.040(3) 0.033(3) 0.002(2) 0.008(2) 0.001(2)
C2 0.041(3) 0.044(3) 0.036(3) 0.005(2) -0.001(2) -0.003(2)
C3 0.062(4) 0.045(4) 0.060(4) 0.007(3) -0.015(3) 0.013(3)
C4 0.089(5) 0.034(3) 0.073(5) -0.002(3) -0.023(4) 0.008(3)
C5 0.064(4) 0.048(4) 0.054(4) -0.015(3) -0.012(3) 0.000(3)
C6 0.036(3) 0.036(3) 0.039(3) -0.007(2) 0.000(2) -0.001(2)
C7 0.047(3) 0.045(3) 0.034(3) -0.002(2) -0.003(2) -0.002(3)
C8 0.042(3) 0.039(3) 0.036(3) 0.007(2) -0.002(2) -0.003(2)
C9 0.065(4) 0.057(4) 0.053(4) 0.013(3) -0.005(3) 0.003(3)
C10 0.105(6) 0.049(4) 0.087(6) 0.030(4) -0.006(5) 0.016(4)
C11 0.080(5) 0.036(3) 0.083(5) 0.010(3) -0.001(4) 0.002(3)
C12 0.047(3) 0.031(3) 0.077(4) 0.005(3) 0.011(3) -0.006(3)
C13 0.039(3) 0.034(3) 0.038(3) 0.002(2) 0.009(2) -0.003(2)
C14 0.049(3) 0.037(3) 0.077(4) -0.017(3) 0.005(3) -0.012(3)
C15 0.048(3) 0.060(4) 0.046(3) -0.016(3) 0.012(3) -0.020(3)
C16 0.093(6) 0.082(6) 0.067(5) -0.040(4) 0.012(4) -0.030(5)
C17 0.097(6) 0.106(7) 0.037(4) -0.013(4) -0.003(4) -0.040(5)
C18 0.066(4) 0.084(5) 0.046(4) -0.004(4) -0.014(3) -0.032(4)
C19 0.047(3) 0.063(4) 0.034(3) 0.002(3) -0.005(2) -0.028(3)
C20 0.039(3) 0.054(3) 0.031(3) -0.004(2) 0.007(2) -0.019(3)
C21 0.044(3) 0.060(4) 0.042(3) 0.013(3) -0.008(3) -0.010(3)
C22 0.081(5) 0.061(4) 0.039(3) -0.005(3) -0.008(3) 0.006(4)
C23 0.054(4) 0.060(4) 0.058(4) 0.005(3) -0.015(3) -0.019(3)
C24 0.099(7) 0.081(6) 0.113(7) -0.042(5) 0.001(5) 0.014(5)
C25 0.074(5) 0.068(5) 0.101(6) 0.009(4) 0.001(4) -0.029(4)
C26 0.040(3) 0.099(6) 0.073(5) 0.017(4) -0.004(3) -0.008(4)
C27 0.082(5) 0.086(5) 0.068(5) 0.025(4) -0.033(4) -0.017(4)
C28 0.042(3) 0.033(3) 0.034(3) -0.002(2) -0.004(2) 0.004(2)
C29 0.042(3) 0.036(3) 0.043(3) 0.010(2) 0.003(2) 0.002(2)
C30 0.075(4) 0.041(3) 0.055(4) 0.008(3) 0.016(3) -0.005(3)
C31 0.092(5) 0.035(3) 0.081(5) 0.004(3) 0.021(4) 0.003(3)
C32 0.068(4) 0.040(4) 0.065(4) -0.007(3) 0.014(3) 0.010(3)
C33 0.039(3) 0.038(3) 0.045(3) -0.001(2) 0.006(2) 0.011(2)
C34 0.043(3) 0.052(4) 0.047(3) -0.017(3) 0.008(3) 0.002(3)
C35 0.038(3) 0.054(3) 0.038(3) -0.006(3) 0.004(2) -0.015(3)
C36 0.056(4) 0.064(4) 0.044(3) -0.001(3) 0.011(3) -0.016(3)
C37 0.079(5) 0.088(6) 0.041(4) 0.016(4) 0.016(3) -0.028(4)
C38 0.070(4) 0.059(4) 0.063(4) 0.023(3) 0.001(4) -0.014(3)
C39 0.038(3) 0.043(3) 0.051(3) 0.009(3) -0.005(2) -0.012(2)
C40 0.032(3) 0.044(3) 0.037(3) 0.001(2) -0.002(2) -0.009(2)
C41 0.046(3) 0.038(3) 0.067(4) 0.006(3) -0.004(3) 0.000(3)
C42 0.034(3) 0.030(3) 0.052(3) -0.004(2) -0.004(2) 0.003(2)
C43 0.061(4) 0.038(3) 0.078(5) -0.007(3) -0.004(3) 0.009(3)
C44 0.077(5) 0.051(4) 0.062(4) -0.017(3) 0.011(4) 0.015(3)
C45 0.063(4) 0.056(4) 0.046(3) -0.007(3) 0.016(3) 0.008(3)
C46 0.037(3) 0.048(3) 0.029(3) 0.002(2) 0.001(2) 0.003(2)
C47 0.034(3) 0.038(3) 0.034(3) -0.004(2) -0.005(2) 0.004(2)
C48 0.048(3) 0.045(3) 0.035(3) 0.001(2) 0.004(2) 0.000(3)
C49 0.085(5) 0.069(5) 0.070(5) -0.019(4) 0.040(4) -0.001(4)
C50 0.040(3) 0.084(5) 0.075(5) -0.002(4) -0.001(3) 0.001(3)
C51 0.064(4) 0.061(5) 0.100(6) -0.014(4) 0.007(4) -0.028(4)
C52 0.091(6) 0.069(5) 0.097(6) 0.042(5) 0.003(5) 0.023(4)
C53 0.058(4) 0.057(4) 0.064(4) 0.005(3) 0.018(3) -0.006(3)
C54 0.092(5) 0.065(4) 0.040(3) 0.008(3) 0.004(3) 0.016(4)

loop_
_atom_type_symbol
_atom_type_description
_atom_type_scat_dispersion_real
_atom_type_scat_dispersion_imag
_atom_type_scat_source
C C 0.0033 0.0016 'International Tables Vol C Tables 4.2.6.8 and 6.1.1.4'
H H 0.0000 0.0000 'International Tables Vol C Tables 4.2.6.8 and 6.1.1.4'
N N 0.0061 0.0033 'International Tables Vol C Tables 4.2.6.8 and 6.1.1.4'

loop_
_geom_angle_atom_site_label_1
_geom_angle_atom_site_label_2
_geom_angle_atom_site_label_3
_geom_angle
_geom_angle_site_symmetry_1
_geom_angle_site_symmetry_3
_geom_angle_publ_flag
C13 N1 C20 119.8(4) . . ?
C13 N1 C1 119.6(4) . . ?
C20 N1 C1 116.0(4) . . ?
C40 N2 C28 118.7(4) . . ?
C40 N2 C47 119.3(4) . . ?
C28 N2 C47 118.9(4) . . ?
C6 C1 C2 119.3(5) . . ?
C6 C1 N1 121.1(5) . . ?
C2 C1 N1 119.6(5) . . ?
C3 C2 C1 119.0(5) . . ?
C3 C2 C21 121.5(5) . . ?
C1 C2 C21 119.4(5) . . ?
C4 C3 C2 121.6(6) . . ?
C4 C3 H3 119.2 . . ?
C2 C3 H3 119.2 . . ?
C3 C4 C5 119.1(6) . . ?
C3 C4 H4 120.5 . . ?
C5 C4 H4 120.5 . . ?
C4 C5 C6 121.5(6) . . ?
C4 C5 H5 119.2 . . ?
C6 C5 H5 119.2 . . ?
C1 C6 C5 119.2(5) . . ?
C1 C6 C7 123.6(5) . . ?
C5 C6 C7 117.1(5) . . ?
C8 C7 C6 110.9(4) . . ?
C8 C7 C22 109.8(5) . . ?
C6 C7 C22 109.4(5) . . ?
C8 C7 C23 107.7(5) . . ?
C6 C7 C23 110.1(5) . . ?
C22 C7 C23 108.9(5) . . ?
C9 C8 C13 117.0(5) . . ?
C9 C8 C7 119.2(5) . . ?
C13 C8 C7 123.8(5) . . ?
C10 C9 C8 124.4(7) . . ?
C10 C9 H9 117.8 . . ?
C8 C9 H9 117.8 . . ?
C9 C10 C11 117.2(6) . . ?
C9 C10 H10 121.4 . . ?
C11 C10 H10 121.4 . . ?
C12 C11 C10 122.0(6) . . ?
C12 C11 H11 119.0 . . ?
C10 C11 H11 119.0 . . ?
C11 C12 C13 119.9(6) . . ?
C11 C12 C14 118.7(6) . . ?
C13 C12 C14 121.4(6) . . ?
N1 C13 C12 120.4(5) . . ?
N1 C13 C8 120.2(5) . . ?
C12 C13 C8 119.3(5) . . ?
C12 C14 C15 110.6(5) . . ?
C12 C14 C24 110.0(6) . . ?
C15 C14 C24 111.1(6) . . ?
C12 C14 C25 108.1(6) . . ?
C15 C14 C25 107.7(5) . . ?
C24 C14 C25 109.3(6) . . ?
C16 C15 C20 118.1(7) . . ?
C16 C15 C14 121.7(6) . . ?
C20 C15 C14 119.5(5) . . ?
C17 C16 C15 122.0(7) . . ?
C17 C16 H16 119.0 . . ?
C15 C16 H16 119.0 . . ?
C16 C17 C18 118.9(6) . . ?
C16 C17 H17 120.5 . . ?
C18 C17 H17 120.5 . . ?
C17 C18 C19 121.2(7) . . ?
C17 C18 H18 119.4 . . ?
C19 C18 H18 119.4 . . ?
C18 C19 C20 118.9(6) . . ?
C18 C19 C21 121.8(6) . . ?
C20 C19 C21 119.1(5) . . ?
C19 C20 C15 119.6(5) . . ?
C19 C20 N1 120.3(5) . . ?
C15 C20 N1 120.1(5) . . ?
C19 C21 C2 107.0(5) . . ?
C19 C21 C27 113.7(5) . . ?
C2 C21 C27 112.9(5) . . ?
C19 C21 C26 106.9(5) . . ?
C2 C21 C26 108.5(5) . . ?
C27 C21 C26 107.6(5) . . ?
C7 C22 H22A 109.5 . . ?
C7 C22 H22B 109.5 . . ?
H22A C22 H22B 109.5 . . ?
C7 C22 H22C 109.5 . . ?
H22A C22 H22C 109.5 . . ?
H22B C22 H22C 109.5 . . ?
C7 C23 H23A 109.5 . . ?
C7 C23 H23B 109.5 . . ?
H23A C23 H23B 109.5 . . ?
C7 C23 H23C 109.5 . . ?
H23A C23 H23C 109.5 . . ?
H23B C23 H23C 109.5 . . ?
C14 C24 H24A 109.5 . . ?
C14 C24 H24B 109.5 . . ?
H24A C24 H24B 109.5 . . ?
C14 C24 H24C 109.5 . . ?
H24A C24 H24C 109.5 . . ?
H24B C24 H24C 109.5 . . ?
C14 C25 H25A 109.5 . . ?
C14 C25 H25B 109.5 . . ?
H25A C25 H25B 109.5 . . ?
C14 C25 H25C 109.5 . . ?
H25A C25 H25C 109.5 . . ?
H25B C25 H25C 109.5 . . ?
C21 C26 H26A 109.5 . . ?
C21 C26 H26B 109.5 . . ?
H26A C26 H26B 109.5 . . ?
C21 C26 H26C 109.5 . . ?
H26A C26 H26C 109.5 . . ?
H26B C26 H26C 109.5 . . ?
C21 C27 H27A 109.5 . . ?
C21 C27 H27B 109.5 . . ?
H27A C27 H27B 109.5 . . ?
C21 C27 H27C 109.5 . . ?
H27A C27 H27C 109.5 . . ?
H27B C27 H27C 109.5 . . ?
C29 C28 C33 119.5(5) . . ?
C29 C28 N2 122.0(5) . . ?
C33 C28 N2 118.4(5) . . ?
C30 C29 C28 119.7(5) . . ?
C30 C29 C48 117.3(5) . . ?
C28 C29 C48 123.0(5) . . ?
C29 C30 C31 121.1(6) . . ?
C29 C30 H30 119.5 . . ?
C31 C30 H30 119.5 . . ?
C32 C31 C30 119.2(6) . . ?
C32 C31 H31 120.4 . . ?
C30 C31 H31 120.4 . . ?
C31 C32 C33 121.7(6) . . ?
C31 C32 H32 119.2 . . ?
C33 C32 H32 119.2 . . ?
C32 C33 C28 118.7(5) . . ?
C32 C33 C34 121.7(5) . . ?
C28 C33 C34 119.3(5) . . ?
C33 C34 C35 107.1(4) . . ?
C33 C34 C50 110.0(5) . . ?
C35 C34 C50 107.9(5) . . ?
C33 C34 C49 111.9(5) . . ?
C35 C34 C49 111.7(5) . . ?
C50 C34 C49 108.3(5) . . ?
C36 C35 C40 119.0(6) . . ?
C36 C35 C34 122.2(5) . . ?
C40 C35 C34 118.5(5) . . ?
C37 C36 C35 120.8(6) . . ?
C37 C36 H36 119.6 . . ?
C35 C36 H36 119.6 . . ?
C36 C37 C38 119.2(6) . . ?
C36 C37 H37 120.4 . . ?
C38 C37 H37 120.4 . . ?
C37 C38 C39 121.7(6) . . ?
C37 C38 H38 119.1 . . ?
C39 C38 H38 119.1 . . ?
C40 C39 C38 117.6(6) . . ?
C40 C39 C41 121.7(5) . . ?
C38 C39 C41 120.3(5) . . ?
C39 C40 C35 120.3(5) . . ?
C39 C40 N2 120.2(5) . . ?
C35 C40 N2 119.5(5) . . ?
C42 C41 C39 111.1(5) . . ?
C42 C41 C52 111.2(5) . . ?
C39 C41 C52 111.4(6) . . ?
C42 C41 C51 109.6(5) . . ?
C39 C41 C51 105.6(5) . . ?
C52 C41 C51 107.8(6) . . ?
C43 C42 C47 119.4(5) . . ?
C43 C42 C41 118.4(5) . . ?
C47 C42 C41 122.2(5) . . ?
C44 C43 C42 122.7(6) . . ?
C44 C43 H43 118.6 . . ?
C42 C43 H43 118.6 . . ?
C43 C44 C45 117.1(6) . . ?
C43 C44 H44 121.5 . . ?
C45 C44 H44 121.5 . . ?
C44 C45 C46 123.1(6) . . ?
C44 C45 H45 118.5 . . ?
C46 C45 H45 118.5 . . ?
C45 C46 C47 118.6(5) . . ?
C45 C46 C48 117.2(5) . . ?
C47 C46 C48 124.2(5) . . ?
C42 C47 C46 118.8(5) . . ?
C42 C47 N2 120.6(5) . . ?
C46 C47 N2 120.6(5) . . ?
C46 C48 C29 110.6(4) . . ?
C46 C48 C54 110.0(5) . . ?
C29 C48 C54 107.4(5) . . ?
C46 C48 C53 109.2(5) . . ?
C29 C48 C53 109.4(5) . . ?
C54 C48 C53 110.3(5) . . ?
C34 C49 H49A 109.5 . . ?
C34 C49 H49B 109.5 . . ?
H49A C49 H49B 109.5 . . ?
C34 C49 H49C 109.5 . . ?
H49A C49 H49C 109.5 . . ?
H49B C49 H49C 109.5 . . ?
C34 C50 H50A 109.5 . . ?
C34 C50 H50B 109.5 . . ?
H50A C50 H50B 109.5 . . ?
C34 C50 H50C 109.5 . . ?
H50A C50 H50C 109.5 . . ?
H50B C50 H50C 109.5 . . ?
C41 C51 H51A 109.5 . . ?
C41 C51 H51B 109.5 . . ?
H51A C51 H51B 109.5 . . ?
C41 C51 H51C 109.5 . . ?
H51A C51 H51C 109.5 . . ?
H51B C51 H51C 109.5 . . ?
C41 C52 H52A 109.5 . . ?
C41 C52 H52B 109.5 . . ?
H52A C52 H52B 109.5 . . ?
C41 C52 H52C 109.5 . . ?
H52A C52 H52C 109.5 . . ?
H52B C52 H52C 109.5 . . ?
C48 C53 H53A 109.5 . . ?
C48 C53 H53B 109.5 . . ?
H53A C53 H53B 109.5 . . ?
C48 C53 H53C 109.5 . . ?
H53A C53 H53C 109.5 . . ?
H53B C53 H53C 109.5 . . ?
C48 C54 H54A 109.5 . . ?
C48 C54 H54B 109.5 . . ?
H54A C54 H54B 109.5 . . ?
C48 C54 H54C 109.5 . . ?
H54A C54 H54C 109.5 . . ?
H54B C54 H54C 109.5 . . ?

loop_
_geom_bond_atom_site_label_1
_geom_bond_atom_site_label_2
_geom_bond_distance
_geom_bond_site_symmetry_2
_geom_bond_publ_flag
N1 C13 1.402(7) . ?
N1 C20 1.426(6) . ?
N1 C1 1.447(7) . ?
N2 C40 1.424(6) . ?
N2 C28 1.426(6) . ?
N2 C47 1.432(6) . ?
C1 C6 1.377(7) . ?
C1 C2 1.414(7) . ?
C2 C3 1.374(8) . ?
C2 C21 1.510(8) . ?
C3 C4 1.357(9) . ?
C3 H3 0.9400 . ?
C4 C5 1.372(9) . ?
C4 H4 0.9400 . ?
C5 C6 1.382(8) . ?
C5 H5 0.9400 . ?
C6 C7 1.519(7) . ?
C7 C8 1.507(8) . ?
C7 C22 1.522(8) . ?
C7 C23 1.552(8) . ?
C8 C9 1.381(8) . ?
C8 C13 1.421(7) . ?
C9 C10 1.371(10) . ?
C9 H9 0.9400 . ?
C10 C11 1.383(10) . ?
C10 H10 0.9400 . ?
C11 C12 1.370(9) . ?
C11 H11 0.9400 . ?
C12 C13 1.403(7) . ?
C12 C14 1.518(9) . ?
C14 C15 1.526(9) . ?
C14 C24 1.549(9) . ?
C14 C25 1.550(9) . ?
C15 C16 1.390(9) . ?
C15 C20 1.404(8) . ?
C16 C17 1.367(11) . ?
C16 H16 0.9400 . ?
C17 C18 1.380(11) . ?
C17 H17 0.9400 . ?
C18 C19 1.385(8) . ?
C18 H18 0.9400 . ?
C19 C20 1.403(8) . ?
C19 C21 1.508(9) . ?
C21 C27 1.540(8) . ?
C21 C26 1.551(8) . ?
C22 H22A 0.9700 . ?
C22 H22B 0.9700 . ?
C22 H22C 0.9700 . ?
C23 H23A 0.9700 . ?
C23 H23B 0.9700 . ?
C23 H23C 0.9700 . ?
C24 H24A 0.9700 . ?
C24 H24B 0.9700 . ?
C24 H24C 0.9700 . ?
C25 H25A 0.9700 . ?
C25 H25B 0.9700 . ?
C25 H25C 0.9700 . ?
C26 H26A 0.9700 . ?
C26 H26B 0.9700 . ?
C26 H26C 0.9700 . ?
C27 H27A 0.9700 . ?
C27 H27B 0.9700 . ?
C27 H27C 0.9700 . ?
C28 C29 1.391(7) . ?
C28 C33 1.414(7) . ?
C29 C30 1.363(8) . ?
C29 C48 1.531(8) . ?
C30 C31 1.397(9) . ?
C30 H30 0.9400 . ?
C31 C32 1.357(9) . ?
C31 H31 0.9400 . ?
C32 C33 1.381(8) . ?
C32 H32 0.9400 . ?
C33 C34 1.515(8) . ?
C34 C35 1.519(8) . ?
C34 C50 1.532(8) . ?
C34 C49 1.546(8) . ?
C35 C36 1.389(8) . ?
C35 C40 1.401(8) . ?
C36 C37 1.368(10) . ?
C36 H36 0.9400 . ?
C37 C38 1.387(10) . ?
C37 H37 0.9400 . ?
C38 C39 1.393(8) . ?
C38 H38 0.9400 . ?
C39 C40 1.392(8) . ?
C39 C41 1.517(8) . ?
C41 C42 1.512(8) . ?
C41 C52 1.536(8) . ?
C41 C51 1.549(9) . ?
C42 C43 1.384(8) . ?
C42 C47 1.393(7) . ?
C43 C44 1.366(9) . ?
C43 H43 0.9400 . ?
C44 C45 1.375(9) . ?
C44 H44 0.9400 . ?
C45 C46 1.385(8) . ?
C45 H45 0.9400 . ?
C46 C47 1.405(7) . ?
C46 C48 1.516(8) . ?
C48 C54 1.536(8) . ?
C48 C53 1.546(8) . ?
C49 H49A 0.9700 . ?
C49 H49B 0.9700 . ?
C49 H49C 0.9700 . ?
C50 H50A 0.9700 . ?
C50 H50B 0.9700 . ?
C50 H50C 0.9700 . ?
C51 H51A 0.9700 . ?
C51 H51B 0.9700 . ?
C51 H51C 0.9700 . ?
C52 H52A 0.9700 . ?
C52 H52B 0.9700 . ?
C52 H52C 0.9700 . ?
C53 H53A 0.9700 . ?
C53 H53B 0.9700 . ?
C53 H53C 0.9700 . ?
C54 H54A 0.9700 . ?
C54 H54B 0.9700 . ?
C54 H54C 0.9700 . ?
